data_7225142
loop_
_publ_author_name
'Shang, Yu'
'Jin, Bo'
'Peng, Ru-Fang'
'Guo, Zhicheng'
'Liu, Qiangqiang'
'Zhao, Jun'
'Zhang, Qingchun'

_publ_section_title
;
 Nitrogen-rich Energetic Salts of
 1H,1&#x2032;H-5,5&#x2032;-Bistetrazole-1,1&#x2032;-diolate: Synthesis,
 Characterization, and Thermal Behaviors
;
_journal_name_full 'RSC Adv.'
_journal_paper_doi 10.1039/C6RA10108A
_journal_year 2016
_chemical_formula_sum 'C6 H18 N16 O6'
_chemical_formula_weight 410.36
_chemical_name_systematic
; 
 ? 
;
_space_group_IT_number 1
_symmetry_space_group_name_Hall 'P 1'
_symmetry_space_group_name_H-M 'P 1'
_atom_sites_solution_hydrogens geom
_atom_sites_solution_primary direct
_atom_sites_solution_secondary difmap
_audit_creation_method SHELXL-97
_audit_update_record
;
2015-12-10 deposited with the CCDC.
2016-05-05 downloaded from the CCDC.
;
_cell_angle_alpha 72.222(4)
_cell_angle_beta 87.207(4)
_cell_angle_gamma 86.316(4)
_cell_formula_units_Z 2
_cell_length_a 3.5356(14)
_cell_length_b 13.300(5)
_cell_length_c 18.164(7)
_cell_measurement_temperature 100(2)
_cell_volume 811.3(5)
_computing_structure_refinement 'SHELXL-97 (Sheldrick, 1997)'
_computing_structure_solution 'SHELXS-97 (Sheldrick, 1990)'
_diffrn_ambient_temperature 100(2)
_diffrn_measured_fraction_theta_full 0.986
_diffrn_measured_fraction_theta_max 0.986
_diffrn_radiation_monochromator graphite
_diffrn_radiation_source 'fine-focus sealed tube'
_diffrn_radiation_type MoK\a
_diffrn_radiation_wavelength 0.71073
_diffrn_reflns_av_R_equivalents 0.0327
_diffrn_reflns_av_sigmaI/netI 0.0684
_diffrn_reflns_limit_h_max 4
_diffrn_reflns_limit_h_min -4
_diffrn_reflns_limit_k_max 15
_diffrn_reflns_limit_k_min -15
_diffrn_reflns_limit_l_max 21
_diffrn_reflns_limit_l_min -21
_diffrn_reflns_number 6292
_diffrn_reflns_theta_full 25.01
_diffrn_reflns_theta_max 25.01
_diffrn_reflns_theta_min 1.68
_exptl_absorpt_coefficient_mu 0.145
_exptl_absorpt_correction_T_max 0.9729
_exptl_absorpt_correction_T_min 0.9702
_exptl_crystal_density_diffrn 1.680
_exptl_crystal_density_method 'not measured'
_exptl_crystal_F_000 428
_exptl_crystal_size_max 0.21
_exptl_crystal_size_mid 0.20
_exptl_crystal_size_min 0.19
_refine_diff_density_max 0.858
_refine_diff_density_min -0.536
_refine_diff_density_rms 0.132
_refine_ls_abs_structure_details 'Flack H D (1983), Acta Cryst. A39, 876-881'
_refine_ls_abs_structure_Flack 0(3)
_refine_ls_extinction_method none
_refine_ls_goodness_of_fit_ref 1.031
_refine_ls_hydrogen_treatment mixed
_refine_ls_matrix_type full
_refine_ls_number_parameters 506
_refine_ls_number_reflns 5081
_refine_ls_number_restraints 9
_refine_ls_restrained_S_all 1.030
_refine_ls_R_factor_all 0.0937
_refine_ls_R_factor_gt 0.0910
_refine_ls_shift/su_max 0.001
_refine_ls_shift/su_mean 0.000
_refine_ls_structure_factor_coef Fsqd
_refine_ls_weighting_details 'calc w=1/[\s^2^(Fo^2^)+(0.1170P)^2^+4.9911P] where P=(Fo^2^+2Fc^2^)/3'
_refine_ls_weighting_scheme calc
_refine_ls_wR_factor_gt 0.2400
_refine_ls_wR_factor_ref 0.2425
_reflns_number_gt 4844
_reflns_number_total 5081
_reflns_threshold_expression >2sigma(I)
_cod_data_source_file c6ra10108a2.cif
_cod_data_source_block ww
_cod_original_cell_volume 811.3(6)
_cod_database_code 7225142

loop_
_symmetry_equiv_pos_as_xyz
'x, y, z'

loop_
_atom_site_label
_atom_site_type_symbol
_atom_site_fract_x
_atom_site_fract_y
_atom_site_fract_z
_atom_site_U_iso_or_equiv
_atom_site_adp_type
_atom_site_occupancy
_atom_site_symmetry_multiplicity
_atom_site_calc_flag
_atom_site_refinement_flags
O1 O 0.4831(11) 0.4888(3) 0.1633(2) 0.0210(9) Uani 1 1 d .
O1W O 0.756(3) -0.0711(8) 0.1034(7) 0.124(4) Uani 1 1 d .
H1WD H 0.6311 -0.0373 0.1383 0.148 Uiso 1 1 d R
H1WA H 0.5814 -0.1137 0.0890 0.185 Uiso 1 1 d R
O2 O 1.0765(11) 0.4536(3) 0.4297(2) 0.0215(9) Uani 1 1 d .
O2W O 1.267(4) -0.0101(5) 1.0054(4) 0.112(4) Uani 1 1 d .
H2WD H 1.0549 0.0350 0.9821 0.134 Uiso 1 1 d R
H2WB H 1.3845 -0.0430 0.9692 0.168 Uiso 1 1 d R
O3 O 0.6338(11) 0.4404(3) 0.6773(2) 0.0192(9) Uani 1 1 d .
O3W O -0.307(8) 0.9881(10) 0.5155(7) 0.230(11) Uani 1 1 d .
H3WD H -0.1617 0.9518 0.4845 0.276 Uiso 1 1 d R
H3WA H -0.5186 1.0272 0.4868 0.345 Uiso 1 1 d R
O4 O -0.0673(12) 0.4339(3) 0.9425(2) 0.0220(10) Uani 1 1 d .
O4W O 0.168(4) 0.9030(9) 0.5996(5) 0.145(5) Uani 1 1 d .
H4WB H -0.0888 0.9052 0.6192 0.217 Uiso 1 1 d R
H4WC H 0.3098 0.8451 0.6339 0.217 Uiso 1 1 d R
O5 O 0.3440(13) 0.0413(3) 0.2180(2) 0.0252(10) Uani 1 1 d .
O6 O 0.1715(11) 0.8691(3) 0.4123(2) 0.0188(9) Uani 1 1 d .
O7 O 0.5896(13) 0.0332(3) 0.6984(2) 0.0249(10) Uani 1 1 d .
O8 O 0.0089(13) 0.8866(3) 0.8809(2) 0.0256(10) Uani 1 1 d .
N1 N 0.6040(14) 0.5514(3) 0.1991(3) 0.0163(11) Uani 1 1 d .
N2 N 0.6074(14) 0.6558(4) 0.1682(3) 0.0196(11) Uani 1 1 d .
N3 N 0.7365(15) 0.6937(4) 0.2198(3) 0.0216(11) Uani 1 1 d .
N4 N 0.8247(14) 0.6144(4) 0.2845(3) 0.0197(11) Uani 1 1 d .
N5 N 0.9365(13) 0.3931(3) 0.3931(3) 0.0146(7) Uani 1 1 d U
N6 N 0.9337(15) 0.2878(4) 0.4247(3) 0.0234(12) Uani 1 1 d .
N7 N 0.7931(16) 0.2506(4) 0.3736(3) 0.0238(12) Uani 1 1 d .
N8 N 0.7030(14) 0.3299(4) 0.3091(3) 0.0175(11) Uani 1 1 d .
N9 N 0.5163(14) 0.5059(3) 0.7166(3) 0.0177(11) Uani 1 1 d .
N10 N 0.5763(15) 0.6093(4) 0.6895(3) 0.0201(11) Uani 1 1 d .
N11 N 0.4351(14) 0.6524(4) 0.7415(3) 0.0198(11) Uani 1 1 d .
N12 N 0.2960(14) 0.5794(4) 0.8029(3) 0.0211(12) Uani 1 1 d .
N13 N 0.0683(13) 0.3681(3) 0.9062(2) 0.0146(10) Uani 1 1 d .
N14 N 0.0366(15) 0.2628(4) 0.9376(3) 0.0197(11) Uani 1 1 d .
N15 N 0.1972(15) 0.2169(4) 0.8877(3) 0.0218(12) Uani 1 1 d .
N16 N 0.3271(14) 0.2911(4) 0.8245(3) 0.0199(11) Uani 1 1 d .
N17 N 0.4422(17) 0.0805(4) 0.3288(3) 0.0251(12) Uani 1 1 d .
H17A H 0.3748 0.0187 0.3594 0.030 Uiso 1 1 calc R
H17B H 0.5133 0.1286 0.3486 0.030 Uiso 1 1 calc R
N18 N 0.5580(14) 0.2025(4) 0.2111(3) 0.0168(11) Uani 1 1 d .
H18A H 0.5690 0.2490 0.2365 0.020 Uiso 1 1 calc R
N19 N 0.7745(14) 0.3299(4) 0.1050(3) 0.0185(11) Uani 1 1 d .
H19A H 0.8501 0.3536 0.0562 0.022 Uiso 1 1 calc R
H19B H 0.7749 0.3710 0.1348 0.022 Uiso 1 1 calc R
N20 N 0.6556(15) 0.1696(4) 0.0917(3) 0.0202(11) Uani 1 1 d .
H20A H 0.7294 0.1909 0.0426 0.024 Uiso 1 1 calc R
H20B H 0.5781 0.1051 0.1124 0.024 Uiso 1 1 calc R
N21 N 0.0978(15) 0.8368(4) 0.2980(3) 0.0207(11) Uani 1 1 d .
H21A H 0.1745 0.8991 0.2703 0.025 Uiso 1 1 calc R
H21B H 0.0308 0.7917 0.2748 0.025 Uiso 1 1 calc R
N22 N -0.0324(13) 0.7081(3) 0.4122(3) 0.0149(10) Uani 1 1 d .
H22A H -0.0498 0.6660 0.3836 0.018 Uiso 1 1 calc R
N23 N -0.2508(14) 0.5740(4) 0.5142(3) 0.0188(11) Uani 1 1 d .
H23A H -0.3124 0.5466 0.5635 0.023 Uiso 1 1 calc R
H23B H -0.2775 0.5378 0.4817 0.023 Uiso 1 1 calc R
N24 N -0.0764(14) 0.7244(4) 0.5361(3) 0.0198(11) Uani 1 1 d .
H24A H -0.1362 0.6986 0.5856 0.024 Uiso 1 1 calc R
H24B H 0.0125 0.7879 0.5180 0.024 Uiso 1 1 calc R
N25 N 0.7491(15) 0.0931(4) 0.7950(3) 0.0217(12) Uani 1 1 d .
H25A H 0.8312 0.0303 0.8239 0.026 Uiso 1 1 calc R
H25B H 0.7578 0.1484 0.8117 0.026 Uiso 1 1 calc R
N26 N 0.5051(14) 0.2101(4) 0.6862(3) 0.0177(11) Uani 1 1 d .
H26A H 0.5289 0.2583 0.7095 0.021 Uiso 1 1 calc R
N27 N 0.2791(15) 0.3442(3) 0.5847(3) 0.0177(11) Uani 1 1 d .
H27A H 0.1900 0.3697 0.5379 0.021 Uiso 1 1 calc R
H27B H 0.3102 0.3868 0.6125 0.021 Uiso 1 1 calc R
N28 N 0.3229(15) 0.1766(4) 0.5736(3) 0.0222(12) Uani 1 1 d .
H28A H 0.2345 0.1997 0.5266 0.027 Uiso 1 1 calc R
H28B H 0.3835 0.1089 0.5943 0.027 Uiso 1 1 calc R
N29 N -0.1793(16) 0.8197(4) 0.7895(3) 0.0241(12) Uani 1 1 d .
H29A H -0.2464 0.8821 0.7577 0.029 Uiso 1 1 calc R
H29B H -0.2058 0.7622 0.7763 0.029 Uiso 1 1 calc R
N30 N 0.0597(14) 0.7088(4) 0.9012(3) 0.0182(11) Uani 1 1 d .
H30A H 0.0319 0.6587 0.8799 0.022 Uiso 1 1 calc R
N31 N 0.2666(15) 0.5756(4) 1.0073(3) 0.0196(11) Uani 1 1 d .
H31A H 0.3557 0.5530 1.0542 0.023 Uiso 1 1 calc R
H31B H 0.2255 0.5301 0.9825 0.023 Uiso 1 1 calc R
N32 N 0.2534(15) 0.7467(4) 1.0095(3) 0.0210(11) Uani 1 1 d .
H32A H 0.3424 0.7248 1.0565 0.025 Uiso 1 1 calc R
H32B H 0.2048 0.8147 0.9870 0.025 Uiso 1 1 calc R
C1 C 0.7399(16) 0.5256(4) 0.2709(3) 0.0160(12) Uani 1 1 d .
C2 C 0.7924(17) 0.4181(4) 0.3231(3) 0.0159(12) Uani 1 1 d .
C3 C 0.3456(16) 0.4867(4) 0.7865(3) 0.0199(13) Uani 1 1 d .
C4 C 0.2472(17) 0.3836(4) 0.8376(3) 0.0180(12) Uani 1 1 d .
C5 C 0.4364(17) 0.1012(4) 0.2520(3) 0.0173(13) Uani 1 1 d .
C6 C 0.6612(16) 0.2330(4) 0.1333(3) 0.0154(12) Uani 1 1 d .
C7 C 0.0829(16) 0.8107(4) 0.3748(3) 0.0168(13) Uani 1 1 d .
C8 C -0.1198(15) 0.6683(4) 0.4893(3) 0.0158(12) Uani 1 1 d .
C9 C 0.6142(15) 0.1044(4) 0.7270(3) 0.0142(12) Uani 1 1 d .
C10 C 0.3647(15) 0.2436(4) 0.6130(3) 0.0164(13) Uani 1 1 d .
C11 C -0.0381(16) 0.8123(4) 0.8576(3) 0.0187(13) Uani 1 1 d .
C12 C 0.1939(16) 0.6791(4) 0.9736(3) 0.0167(13) Uani 1 1 d .

loop_
_atom_site_aniso_label
_atom_site_aniso_U_11
_atom_site_aniso_U_22
_atom_site_aniso_U_33
_atom_site_aniso_U_23
_atom_site_aniso_U_13
_atom_site_aniso_U_12
O1 0.025(2) 0.0197(18) 0.0183(18) -0.0047(15) -0.0157(16) 0.0038(16)
O1W 0.110(8) 0.107(7) 0.142(9) -0.017(7) -0.055(7) 0.018(6)
O2 0.028(2) 0.0229(19) 0.0163(18) -0.0094(16) -0.0030(17) 0.0002(17)
O2W 0.264(14) 0.034(3) 0.032(3) -0.004(3) 0.003(5) -0.001(5)
O3 0.023(2) 0.0195(18) 0.0147(18) -0.0050(15) 0.0013(16) -0.0027(16)
O3W 0.45(3) 0.110(9) 0.104(9) -0.014(8) 0.037(14) 0.036(15)
O4 0.029(2) 0.0183(18) 0.0192(19) -0.0082(16) 0.0115(17) 0.0005(17)
O4W 0.225(13) 0.162(8) 0.073(5) -0.063(5) 0.034(6) -0.094(8)
O5 0.040(3) 0.0177(18) 0.0188(18) -0.0051(16) -0.0022(18) -0.0073(18)
O6 0.022(2) 0.0218(19) 0.0112(17) -0.0026(15) -0.0041(16) -0.0022(16)
O7 0.037(2) 0.0158(18) 0.0210(19) -0.0043(16) -0.0087(18) 0.0045(18)
O8 0.032(2) 0.0169(19) 0.028(2) -0.0056(17) -0.0125(19) -0.0013(17)
N1 0.020(2) 0.015(2) 0.013(2) -0.0023(18) 0.0031(18) -0.0030(19)
N2 0.020(2) 0.016(2) 0.019(2) 0.0004(19) -0.004(2) 0.0050(19)
N3 0.024(3) 0.021(2) 0.023(2) -0.011(2) -0.001(2) -0.003(2)
N4 0.020(2) 0.016(2) 0.021(2) -0.0031(19) -0.008(2) 0.0023(19)
N5 0.0141(10) 0.0149(10) 0.0143(10) -0.0039(7) -0.0011(8) 0.0006(8)
N6 0.027(3) 0.017(2) 0.026(3) -0.005(2) -0.003(2) -0.007(2)
N7 0.030(3) 0.020(2) 0.018(2) -0.002(2) -0.010(2) 0.007(2)
N8 0.016(2) 0.021(2) 0.012(2) -0.0006(18) -0.0023(18) 0.0024(19)
N9 0.029(3) 0.009(2) 0.011(2) 0.0015(17) 0.002(2) -0.0028(19)
N10 0.026(3) 0.019(2) 0.014(2) -0.0043(19) 0.0030(19) 0.000(2)
N11 0.018(2) 0.020(2) 0.024(2) -0.012(2) 0.000(2) -0.0023(19)
N12 0.019(2) 0.019(2) 0.021(2) 0.000(2) -0.001(2) 0.002(2)
N13 0.015(2) 0.016(2) 0.012(2) -0.0018(18) -0.0077(18) 0.0013(18)
N14 0.027(3) 0.016(2) 0.014(2) -0.0008(19) -0.006(2) -0.003(2)
N15 0.023(3) 0.020(2) 0.020(2) -0.003(2) -0.005(2) -0.001(2)
N16 0.016(2) 0.024(2) 0.023(2) -0.012(2) 0.0029(19) -0.0052(19)
N17 0.039(3) 0.019(2) 0.014(2) -0.0015(19) 0.005(2) -0.007(2)
N18 0.023(2) 0.014(2) 0.014(2) -0.0044(17) 0.0007(19) -0.0008(19)
N19 0.017(2) 0.021(2) 0.017(2) -0.0062(19) 0.0017(19) -0.0024(19)
N20 0.025(3) 0.020(2) 0.012(2) 0.0003(19) 0.000(2) -0.006(2)
N21 0.029(3) 0.016(2) 0.017(2) -0.0012(18) -0.006(2) -0.007(2)
N22 0.016(2) 0.014(2) 0.014(2) -0.0034(18) -0.0016(18) 0.0012(18)
N23 0.020(2) 0.019(2) 0.016(2) -0.0032(19) 0.0027(19) -0.003(2)
N24 0.024(3) 0.015(2) 0.017(2) -0.0009(19) 0.006(2) -0.001(2)
N25 0.029(3) 0.015(2) 0.019(2) -0.0016(19) -0.005(2) 0.001(2)
N26 0.021(2) 0.017(2) 0.017(2) -0.0065(18) -0.0065(19) 0.0063(19)
N27 0.026(2) 0.013(2) 0.016(2) -0.0072(18) -0.0058(19) -0.0022(19)
N28 0.024(3) 0.020(2) 0.019(2) -0.003(2) -0.009(2) 0.011(2)
N29 0.034(3) 0.014(2) 0.024(2) -0.005(2) -0.003(2) 0.000(2)
N30 0.021(2) 0.014(2) 0.020(2) -0.0059(18) -0.005(2) 0.0082(19)
N31 0.029(3) 0.017(2) 0.010(2) -0.0009(19) -0.010(2) 0.009(2)
N32 0.031(3) 0.014(2) 0.019(2) -0.0054(19) -0.006(2) -0.003(2)
C1 0.010(2) 0.022(3) 0.015(2) -0.003(2) -0.008(2) 0.000(2)
C2 0.013(2) 0.026(3) 0.010(2) -0.008(2) -0.007(2) 0.005(2)
C3 0.017(3) 0.018(3) 0.024(3) -0.006(2) 0.000(2) -0.005(2)
C4 0.018(3) 0.021(3) 0.017(3) -0.008(2) 0.003(2) -0.005(2)
C5 0.018(3) 0.015(3) 0.013(2) 0.005(2) -0.002(2) 0.000(2)
C6 0.015(3) 0.013(2) 0.011(2) 0.006(2) 0.007(2) 0.000(2)
C7 0.016(3) 0.018(3) 0.012(2) 0.003(2) -0.001(2) -0.005(2)
C8 0.012(3) 0.018(2) 0.016(3) -0.002(2) -0.005(2) 0.001(2)
C9 0.014(3) 0.011(2) 0.017(2) -0.005(2) -0.011(2) 0.009(2)
C10 0.007(2) 0.017(3) 0.024(3) -0.005(2) -0.001(2) 0.001(2)
C11 0.013(3) 0.021(3) 0.022(3) -0.007(2) 0.001(2) 0.001(2)
C12 0.016(3) 0.014(2) 0.019(3) -0.002(2) -0.002(2) 0.003(2)

loop_
_atom_type_symbol
_atom_type_description
_atom_type_scat_dispersion_real
_atom_type_scat_dispersion_imag
_atom_type_scat_source
C C 0.0033 0.0016 'International Tables Vol C Tables 4.2.6.8 and 6.1.1.4'
H H 0.0000 0.0000 'International Tables Vol C Tables 4.2.6.8 and 6.1.1.4'
N N 0.0061 0.0033 'International Tables Vol C Tables 4.2.6.8 and 6.1.1.4'
O O 0.0106 0.0060 'International Tables Vol C Tables 4.2.6.8 and 6.1.1.4'

loop_
_geom_angle_atom_site_label_1
_geom_angle_atom_site_label_2
_geom_angle_atom_site_label_3
_geom_angle
O1 N1 N2 123.5(4)
O1 N1 C1 128.3(4)
N2 N1 C1 108.2(5)
N3 N2 N1 107.5(4)
N2 N3 N4 110.3(4)
C1 N4 N3 105.8(5)
O2 N5 C2 130.4(4)
O2 N5 N6 121.4(4)
C2 N5 N6 108.2(5)
N7 N6 N5 106.7(4)
N6 N7 N8 110.6(5)
C2 N8 N7 105.4(5)
O3 N9 C3 130.3(4)
O3 N9 N10 121.3(4)
C3 N9 N10 108.3(5)
N11 N10 N9 107.0(4)
N10 N11 N12 110.9(5)
N11 N12 C3 105.8(5)
O4 N13 C4 131.7(4)
O4 N13 N14 121.0(4)
C4 N13 N14 107.3(4)
N15 N14 N13 107.2(4)
N14 N15 N16 109.8(4)
C4 N16 N15 105.9(5)
C6 N18 C5 123.6(5)
C8 N22 C7 125.5(5)
C10 N26 C9 125.2(5)
C12 N30 C11 125.4(5)
N4 C1 N1 108.2(5)
N4 C1 C2 126.7(5)
N1 C1 C2 125.1(5)
N5 C2 N8 109.1(5)
N5 C2 C1 124.8(5)
N8 C2 C1 126.1(5)
N9 C3 N12 108.0(5)
N9 C3 C4 126.1(5)
N12 C3 C4 125.9(5)
N16 C4 N13 109.8(5)
N16 C4 C3 126.0(5)
N13 C4 C3 124.2(5)
O5 C5 N17 126.0(5)
O5 C5 N18 120.9(5)
N17 C5 N18 113.1(5)
N20 C6 N19 122.2(5)
N20 C6 N18 122.4(5)
N19 C6 N18 115.4(5)
O6 C7 N21 124.5(5)
O6 C7 N22 121.0(5)
N21 C7 N22 114.5(5)
N23 C8 N24 121.6(5)
N23 C8 N22 118.0(5)
N24 C8 N22 120.4(5)
O7 C9 N25 125.2(5)
O7 C9 N26 121.2(5)
N25 C9 N26 113.6(5)
N27 C10 N28 122.2(5)
N27 C10 N26 116.5(5)
N28 C10 N26 121.3(5)
O8 C11 N29 124.9(5)
O8 C11 N30 121.7(5)
N29 C11 N30 113.4(5)
N32 C12 N31 120.5(5)
N32 C12 N30 122.3(5)
N31 C12 N30 117.2(5)

loop_
_geom_bond_atom_site_label_1
_geom_bond_atom_site_label_2
_geom_bond_distance
O1 N1 1.304(6)
O2 N5 1.320(6)
O3 N9 1.321(6)
O4 N13 1.303(6)
O5 C5 1.215(7)
O6 C7 1.241(7)
O7 C9 1.221(7)
O8 C11 1.211(7)
N1 N2 1.330(6)
N1 C1 1.348(7)
N2 N3 1.303(7)
N3 N4 1.352(7)
N4 C1 1.334(8)
N5 C2 1.331(7)
N5 N6 1.343(6)
N6 N7 1.307(7)
N7 N8 1.351(6)
N8 C2 1.333(8)
N9 C3 1.338(7)
N9 N10 1.338(6)
N10 N11 1.311(7)
N11 N12 1.332(7)
N12 C3 1.354(8)
N13 C4 1.334(7)
N13 N14 1.351(6)
N14 N15 1.326(7)
N15 N16 1.348(7)
N16 C4 1.334(8)
N17 C5 1.337(7)
N18 C6 1.384(7)
N18 C5 1.409(7)
N19 C6 1.314(7)
N20 C6 1.295(8)
N21 C7 1.331(7)
N22 C8 1.364(7)
N22 C7 1.402(7)
N23 C8 1.303(7)
N24 C8 1.311(8)
N25 C9 1.307(8)
N26 C10 1.374(7)
N26 C9 1.413(7)
N27 C10 1.300(7)
N28 C10 1.320(8)
N29 C11 1.329(8)
N30 C12 1.353(8)
N30 C11 1.393(7)
N31 C12 1.338(7)
N32 C12 1.294(8)
C1 C2 1.460(7)
C3 C4 1.454(8)
